data_7715261
loop_
_publ_author_name
'Glenister, Mollie A.'
'Frese, Josef W. A.'
'Elsegood, Mark R. J.'
'Canaj, Angelos B.'
'Brechin, Euan K.'
'Redshaw, Carl'

_publ_section_title
;
 Reaction of Ph<sub>2</sub>C(X)(CO<sub>2</sub>H) (X = OH, NH<sub>2</sub>)
 with [VO(OR)<sub>3</sub>] (R = Et, <i>n</i>Pr): structure, magnetic
 susceptibility and ROP capability.
;
_journal_issue 12
_journal_name_full 'Dalton transactions (Cambridge, England : 2003)'
_journal_page_first 5351
_journal_page_last 5355
_journal_paper_doi 10.1039/d4dt00078a
_journal_volume 53
_journal_year 2024
_chemical_formula_moiety 'C40 H52 N2 O10 V2, 2(C2 H3 N)'
_chemical_formula_sum 'C44 H58 N4 O10 V2'
_chemical_formula_weight 904.82
_space_group_crystal_system triclinic
_space_group_IT_number 2
_space_group_name_Hall '-P 1'
_space_group_name_H-M_alt 'P -1'
_atom_sites_solution_hydrogens mixed
_atom_sites_solution_primary direct
_atom_sites_solution_secondary difmap
_audit_creation_method SHELXL-2017/1
_audit_update_record
;
2023-12-20 deposited with the CCDC.	2024-02-27 downloaded from the CCDC.
;
_cell_angle_alpha 74.0119(8)
_cell_angle_beta 83.5385(8)
_cell_angle_gamma 72.0988(8)
_cell_formula_units_Z 2
_cell_length_a 11.7706(6)
_cell_length_b 12.4661(6)
_cell_length_c 16.8513(9)
_cell_measurement_reflns_used 9992
_cell_measurement_temperature 150(2)
_cell_measurement_theta_max 30.43
_cell_measurement_theta_min 2.18
_cell_volume 2260.9(2)
_computing_cell_refinement 'Bruker SAINT'
_computing_data_collection 'Bruker APEX 2'
_computing_data_reduction 'Bruker SAINT'
_computing_molecular_graphics 'Bruker SHELXTL'
_computing_publication_material 'Bruker SHELXTL and local programs'
_computing_structure_refinement 'SHELXL-2017/1 (Sheldrick, 2017)'
_computing_structure_solution 'Bruker SHELXTL'
_diffrn_ambient_temperature 150(2)
_diffrn_measured_fraction_theta_full 0.999
_diffrn_measured_fraction_theta_max 0.976
_diffrn_measurement_device_type 'Bruker APEX 2 CCD diffractometer'
_diffrn_measurement_method '\w rotation with narrow frames'
_diffrn_radiation_monochromator graphite
_diffrn_radiation_type MoK\a
_diffrn_radiation_wavelength 0.71073
_diffrn_reflns_av_R_equivalents 0.0193
_diffrn_reflns_av_unetI/netI 0.0313
_diffrn_reflns_Laue_measured_fraction_full 0.999
_diffrn_reflns_Laue_measured_fraction_max 0.976
_diffrn_reflns_limit_h_max 16
_diffrn_reflns_limit_h_min -16
_diffrn_reflns_limit_k_max 17
_diffrn_reflns_limit_k_min -17
_diffrn_reflns_limit_l_max 24
_diffrn_reflns_limit_l_min -24
_diffrn_reflns_number 26875
_diffrn_reflns_point_group_measured_fraction_full 0.999
_diffrn_reflns_point_group_measured_fraction_max 0.976
_diffrn_reflns_theta_full 25.242
_diffrn_reflns_theta_max 30.541
_diffrn_reflns_theta_min 1.775
_diffrn_source 'fine-focus sealed tube'
_exptl_absorpt_coefficient_mu 0.473
_exptl_absorpt_correction_T_max 0.907
_exptl_absorpt_correction_T_min 0.745
_exptl_absorpt_correction_type multi-scan
_exptl_absorpt_process_details 'SADABS v2004/1, Sheldrick, G.M., (2004)'
_exptl_crystal_colour yellow
_exptl_crystal_density_diffrn 1.329
_exptl_crystal_density_method 'not measured'
_exptl_crystal_description block
_exptl_crystal_F_000 952
_exptl_crystal_recrystallization_method 'Re-crystallisation from solvent: acetonitrile'
_exptl_crystal_size_max 0.660
_exptl_crystal_size_mid 0.360
_exptl_crystal_size_min 0.210
_refine_diff_density_max 0.712
_refine_diff_density_min -0.491
_refine_diff_density_rms 0.060
_refine_ls_extinction_method none
_refine_ls_goodness_of_fit_ref 1.046
_refine_ls_hydrogen_treatment mixed
_refine_ls_matrix_type full
_refine_ls_number_parameters 559
_refine_ls_number_reflns 13507
_refine_ls_number_restraints 0
_refine_ls_restrained_S_all 1.046
_refine_ls_R_factor_all 0.0504
_refine_ls_R_factor_gt 0.0388
_refine_ls_shift/su_max 0.001
_refine_ls_shift/su_mean 0.000
_refine_ls_structure_factor_coef Fsqd
_refine_ls_weighting_details 'w=1/[\s^2^(Fo^2^)+(0.0562P)^2^+0.6516P] where P=(Fo^2^+2Fc^2^)/3'
_refine_ls_weighting_scheme calc
_refine_ls_wR_factor_gt 0.1024
_refine_ls_wR_factor_ref 0.1091
_reflns_Friedel_coverage 0.000
_reflns_number_gt 10955
_reflns_number_total 13507
_reflns_threshold_expression 'I > 2\s(I)'
_cod_data_source_file d4dt00078a2.cif
_cod_data_source_block 2
_cod_depositor_comments 'Adding full bibliography for 7715254--7715261.cif.'
_cod_database_code 7715261
_shelx_shelxl_version_number 2017/1
_shelx_space_group_comment
; 
The symmetry employed for this shelxl refinement is uniquely defined 
by the following loop, which should always be used as a source of 
symmetry information in preference to the above space-group names. 
They are only intended as comments. 
;
_shelx_estimated_absorpt_t_min 0.745
_shelx_estimated_absorpt_t_max 0.907

loop_
_space_group_symop_operation_xyz
'x, y, z'
'-x, -y, -z'

loop_
_atom_site_label
_atom_site_type_symbol
_atom_site_fract_x
_atom_site_fract_y
_atom_site_fract_z
_atom_site_U_iso_or_equiv
_atom_site_adp_type
_atom_site_occupancy
_atom_site_site_symmetry_order
_atom_site_calc_flag
_atom_site_refinement_flags_posn
_atom_site_refinement_flags_adp
_atom_site_refinement_flags_occupancy
_atom_site_disorder_assembly
_atom_site_disorder_group
V1 V 0.55186(2) 0.11350(2) 0.45241(2) 0.01773(6) Uani 1 1 d . . . . .
O1 O 0.51863(9) 0.17418(8) 0.33470(6) 0.02055(19) Uani 1 1 d . . . . .
C1 C 0.58417(12) 0.13395(12) 0.27599(8) 0.0181(2) Uani 1 1 d . . . . .
O2 O 0.56235(9) 0.17417(9) 0.20317(6) 0.0245(2) Uani 1 1 d . . . . .
C2 C 0.69724(12) 0.03067(11) 0.30555(8) 0.0169(2) Uani 1 1 d . . . . .
N1 N 0.67236(11) -0.01748(10) 0.39452(7) 0.0179(2) Uani 1 1 d . . . . .
H1A H 0.7396(17) -0.0533(15) 0.4202(11) 0.021 Uiso 1 1 d . U . . .
H1B H 0.6301(16) -0.0639(16) 0.4007(11) 0.021 Uiso 1 1 d . U . . .
C3 C 0.72116(13) -0.05902(13) 0.25466(8) 0.0212(3) Uani 1 1 d . . . . .
C4 C 0.72446(18) -0.17367(15) 0.28976(12) 0.0378(4) Uani 1 1 d . . . . .
H4 H 0.711637 -0.199081 0.347705 0.045 Uiso 1 1 calc R U . . .
C5 C 0.7463(2) -0.2528(2) 0.24149(16) 0.0549(6) Uani 1 1 d . . . . .
H5 H 0.748468 -0.331535 0.266849 0.066 Uiso 1 1 calc R U . . .
C6 C 0.76479(19) -0.2181(2) 0.15775(15) 0.0522(6) Uani 1 1 d . . . . .
H6 H 0.778056 -0.271830 0.124776 0.063 Uiso 1 1 calc R U . . .
C7 C 0.7638(2) -0.1049(2) 0.12225(12) 0.0529(6) Uani 1 1 d . . . . .
H7 H 0.777235 -0.080358 0.064304 0.064 Uiso 1 1 calc R U . . .
C8 C 0.74350(18) -0.02539(16) 0.16988(10) 0.0387(4) Uani 1 1 d . . . . .
H8 H 0.744861 0.052356 0.144431 0.046 Uiso 1 1 calc R U . . .
C9 C 0.80482(12) 0.07833(13) 0.29663(8) 0.0204(3) Uani 1 1 d . . . . .
C10 C 0.91533(14) 0.00123(15) 0.32221(10) 0.0302(3) Uani 1 1 d . . . . .
H10 H 0.922306 -0.079105 0.345155 0.036 Uiso 1 1 calc R U . . .
C11 C 1.01555(15) 0.03991(18) 0.31473(12) 0.0396(4) Uani 1 1 d . . . . .
H11 H 1.090200 -0.013577 0.333458 0.048 Uiso 1 1 calc R U . . .
C12 C 1.00688(16) 0.15650(19) 0.27996(12) 0.0403(4) Uani 1 1 d . . . . .
H12 H 1.075360 0.183272 0.274911 0.048 Uiso 1 1 calc R U . . .
C13 C 0.89829(17) 0.23341(17) 0.25275(12) 0.0379(4) Uani 1 1 d . . . . .
H13 H 0.892351 0.313107 0.227823 0.046 Uiso 1 1 calc R U . . .
C14 C 0.79700(15) 0.19480(14) 0.26163(10) 0.0286(3) Uani 1 1 d . . . . .
H14 H 0.722223 0.248669 0.243584 0.034 Uiso 1 1 calc R U . . .
O3 O 0.65490(10) 0.16864(10) 0.45719(6) 0.0264(2) Uani 1 1 d . . . . .
O4 O 0.42767(9) 0.00344(8) 0.45056(6) 0.01836(18) Uani 1 1 d . . . . .
C15 C 0.33113(13) 0.03968(13) 0.39424(9) 0.0227(3) Uani 1 1 d . . . . .
H15A H 0.305476 0.125828 0.375213 0.027 Uiso 1 1 calc R U . . .
H15B H 0.262318 0.014760 0.423878 0.027 Uiso 1 1 calc R U . . .
C16 C 0.36635(14) -0.01085(14) 0.31967(9) 0.0259(3) Uani 1 1 d . . . . .
H16A H 0.301367 0.026071 0.279668 0.031 Uiso 1 1 calc R U . . .
H16B H 0.438666 0.009679 0.292625 0.031 Uiso 1 1 calc R U . . .
C17 C 0.39124(19) -0.14214(16) 0.33949(11) 0.0382(4) Uani 1 1 d . . . . .
H17A H 0.459174 -0.179937 0.376047 0.057 Uiso 1 1 calc R U . . .
H17B H 0.410013 -0.167575 0.288224 0.057 Uiso 1 1 calc R U . . .
H17C H 0.320596 -0.163706 0.366981 0.057 Uiso 1 1 calc R U . . .
O5 O 0.42251(10) 0.22304(9) 0.47540(6) 0.0249(2) Uani 1 1 d . . . . .
C18 C 0.41658(18) 0.34362(14) 0.46071(11) 0.0345(4) Uani 1 1 d . . . . .
H18A H 0.389585 0.385296 0.403908 0.041 Uiso 1 1 calc R U . . .
H18B H 0.497450 0.349787 0.464908 0.041 Uiso 1 1 calc R U . . .
C19 C 0.33261(19) 0.40120(16) 0.52120(12) 0.0412(4) Uani 1 1 d . . . . .
H19A H 0.358724 0.357485 0.577875 0.049 Uiso 1 1 calc R U . . .
H19B H 0.338815 0.481132 0.512192 0.049 Uiso 1 1 calc R U . . .
C20 C 0.2042(2) 0.4083(2) 0.51525(15) 0.0566(6) Uani 1 1 d . . . . .
H20A H 0.174225 0.459644 0.461801 0.085 Uiso 1 1 calc R U . . .
H20B H 0.156879 0.439571 0.559833 0.085 Uiso 1 1 calc R U . . .
H20C H 0.197496 0.330226 0.520218 0.085 Uiso 1 1 calc R U . . .
V2 V 0.47605(2) 0.40721(2) -0.04683(2) 0.01892(6) Uani 1 1 d . . . . .
O6 O 0.31054(10) 0.42641(9) -0.06397(6) 0.0241(2) Uani 1 1 d . . . . .
C21 C 0.23511(12) 0.38658(12) -0.00983(8) 0.0191(2) Uani 1 1 d . . . . .
O7 O 0.13578(9) 0.39197(10) -0.02649(6) 0.0257(2) Uani 1 1 d . . . . .
C22 C 0.28533(12) 0.32445(11) 0.07791(8) 0.0164(2) Uani 1 1 d . . . . .
N2 N 0.40260(10) 0.34640(10) 0.07650(7) 0.0172(2) Uani 1 1 d . . . . .
H2A H 0.4522(16) 0.2891(16) 0.1107(11) 0.021 Uiso 1 1 d . U . . .
H2B H 0.3938(15) 0.4030(16) 0.0976(11) 0.021 Uiso 1 1 d . U . . .
C23 C 0.20468(12) 0.36892(11) 0.14736(8) 0.0179(2) Uani 1 1 d . . . . .
C24 C 0.25201(13) 0.33102(13) 0.22622(9) 0.0225(3) Uani 1 1 d . . . . .
H24 H 0.330345 0.279003 0.234867 0.027 Uiso 1 1 calc R U . . .
C25 C 0.18523(15) 0.36893(14) 0.29209(9) 0.0281(3) Uani 1 1 d . . . . .
H25 H 0.218106 0.342799 0.345397 0.034 Uiso 1 1 calc R U . . .
C26 C 0.07060(15) 0.44490(14) 0.27999(10) 0.0297(3) Uani 1 1 d . . . . .
H26 H 0.025215 0.471530 0.324742 0.036 Uiso 1 1 calc R U . . .
C27 C 0.02313(14) 0.48139(13) 0.20262(10) 0.0274(3) Uani 1 1 d . . . . .
H27 H -0.055542 0.532808 0.194425 0.033 Uiso 1 1 calc R U . . .
C28 C 0.08925(13) 0.44372(12) 0.13611(9) 0.0221(3) Uani 1 1 d . . . . .
H28 H 0.055330 0.469230 0.083162 0.026 Uiso 1 1 calc R U . . .
C29 C 0.29881(12) 0.19435(11) 0.08976(8) 0.0181(2) Uani 1 1 d . . . . .
C30 C 0.19511(13) 0.15894(13) 0.10596(9) 0.0238(3) Uani 1 1 d . . . . .
H30 H 0.120078 0.214737 0.109832 0.029 Uiso 1 1 calc R U . . .
C31 C 0.20048(15) 0.04295(14) 0.11647(10) 0.0282(3) Uani 1 1 d . . . . .
H31 H 0.129244 0.019990 0.127115 0.034 Uiso 1 1 calc R U . . .
C32 C 0.30946(15) -0.03921(13) 0.11146(9) 0.0285(3) Uani 1 1 d . . . . .
H32 H 0.313311 -0.118675 0.119265 0.034 Uiso 1 1 calc R U . . .
C33 C 0.41274(15) -0.00494(13) 0.09502(10) 0.0277(3) Uani 1 1 d . . . . .
H33 H 0.487576 -0.061157 0.091459 0.033 Uiso 1 1 calc R U . . .
C34 C 0.40773(13) 0.11150(12) 0.08365(9) 0.0228(3) Uani 1 1 d . . . . .
H34 H 0.478987 0.134359 0.071673 0.027 Uiso 1 1 calc R U . . .
O8 O 0.53961(10) 0.28063(9) -0.05947(7) 0.0288(2) Uani 1 1 d . . . . .
O9 O 0.40542(8) 0.57799(8) -0.01075(6) 0.01930(19) Uani 1 1 d . . . . .
C35 C 0.30262(13) 0.67074(13) -0.04524(9) 0.0256(3) Uani 1 1 d . . . . .
H35A H 0.273143 0.651018 -0.090578 0.031 Uiso 1 1 calc R U . . .
H35B H 0.325925 0.743248 -0.068836 0.031 Uiso 1 1 calc R U . . .
C36 C 0.20419(15) 0.69111(17) 0.01867(12) 0.0397(4) Uani 1 1 d . . . . .
H36A H 0.234314 0.709669 0.064297 0.048 Uiso 1 1 calc R U . . .
H36B H 0.180668 0.618651 0.041815 0.048 Uiso 1 1 calc R U . . .
C37 C 0.09582(18) 0.7891(2) -0.01600(15) 0.0598(7) Uani 1 1 d . . . . .
H37A H 0.114733 0.863456 -0.029411 0.090 Uiso 1 1 calc R U . . .
H37B H 0.029746 0.790566 0.025033 0.090 Uiso 1 1 calc R U . . .
H37C H 0.072584 0.776854 -0.066136 0.090 Uiso 1 1 calc R U . . .
O10 O 0.49740(10) 0.49816(10) -0.14647(6) 0.0273(2) Uani 1 1 d . . . . .
C38 C 0.55879(17) 0.46510(19) -0.21814(10) 0.0394(4) Uani 1 1 d . . . . .
H38A H 0.630995 0.398798 -0.201133 0.047 Uiso 1 1 calc R U . . .
H38B H 0.584840 0.531117 -0.254354 0.047 Uiso 1 1 calc R U . . .
C39 C 0.48055(19) 0.43061(17) -0.26585(11) 0.0389(4) Uani 1 1 d . . . . .
H39A H 0.524940 0.412797 -0.316386 0.047 Uiso 1 1 calc R U . . .
H39B H 0.463137 0.358610 -0.231767 0.047 Uiso 1 1 calc R U . . .
C40 C 0.3643(2) 0.52338(18) -0.29017(12) 0.0439(4) Uani 1 1 d . . . . .
H40A H 0.315721 0.535306 -0.240415 0.066 Uiso 1 1 calc R U . . .
H40B H 0.320950 0.498706 -0.324927 0.066 Uiso 1 1 calc R U . . .
H40C H 0.380522 0.596456 -0.321001 0.066 Uiso 1 1 calc R U . . .
N3 N 0.1797(3) 0.6801(3) 0.35374(18) 0.1000(10) Uani 1 1 d . . . . .
C41 C 0.1288(3) 0.7168(2) 0.29429(17) 0.0586(6) Uani 1 1 d . . . . .
C42 C 0.0666(2) 0.7630(2) 0.21734(17) 0.0607(6) Uani 1 1 d . . . . .
H42A H 0.100013 0.822656 0.180731 0.091 Uiso 1 1 calc R U . . .
H42B H -0.018460 0.797837 0.228360 0.091 Uiso 1 1 calc R U . . .
H42C H 0.076063 0.699911 0.190794 0.091 Uiso 1 1 calc R U . . .
N4 N 0.89967(16) -0.17600(19) 0.50281(11) 0.0554(5) Uani 1 1 d . . . . .
C43 C 0.99630(18) -0.2139(2) 0.52110(12) 0.0440(5) Uani 1 1 d . . . . .
C44 C 1.1203(2) -0.2688(3) 0.54500(17) 0.0697(8) Uani 1 1 d . . . . .
H44A H 1.123244 -0.325361 0.598799 0.105 Uiso 1 1 calc R U . . .
H44B H 1.156059 -0.209038 0.548713 0.105 Uiso 1 1 calc R U . . .
H44C H 1.164817 -0.308791 0.503550 0.105 Uiso 1 1 calc R U . . .

loop_
_atom_site_aniso_label
_atom_site_aniso_U_11
_atom_site_aniso_U_22
_atom_site_aniso_U_33
_atom_site_aniso_U_23
_atom_site_aniso_U_13
_atom_site_aniso_U_12
V1 0.01995(11) 0.02009(11) 0.01436(10) -0.00448(8) 0.00201(8) -0.00832(9)
O1 0.0205(5) 0.0206(5) 0.0174(4) -0.0029(4) 0.0007(4) -0.0037(4)
C1 0.0180(6) 0.0190(6) 0.0174(6) -0.0021(5) -0.0003(5) -0.0075(5)
O2 0.0255(5) 0.0274(5) 0.0156(4) 0.0001(4) -0.0031(4) -0.0047(4)
C2 0.0180(6) 0.0195(6) 0.0122(5) -0.0021(4) 0.0005(4) -0.0061(5)
N1 0.0175(5) 0.0215(5) 0.0130(5) -0.0011(4) 0.0002(4) -0.0064(4)
C3 0.0199(6) 0.0253(7) 0.0189(6) -0.0081(5) -0.0025(5) -0.0042(5)
C4 0.0498(11) 0.0312(8) 0.0381(9) -0.0160(7) 0.0150(8) -0.0192(8)
C5 0.0635(14) 0.0443(11) 0.0735(15) -0.0372(11) 0.0218(12) -0.0278(10)
C6 0.0436(11) 0.0628(14) 0.0621(13) -0.0484(12) -0.0088(10) -0.0011(10)
C7 0.0597(13) 0.0595(13) 0.0257(9) -0.0228(9) -0.0130(8) 0.0172(10)
C8 0.0513(11) 0.0346(9) 0.0173(7) -0.0066(6) -0.0019(7) 0.0061(8)
C9 0.0198(6) 0.0281(7) 0.0155(6) -0.0061(5) 0.0038(5) -0.0109(5)
C10 0.0214(7) 0.0349(8) 0.0333(8) -0.0065(7) 0.0008(6) -0.0091(6)
C11 0.0202(8) 0.0544(11) 0.0466(10) -0.0154(9) 0.0020(7) -0.0130(7)
C12 0.0307(9) 0.0614(12) 0.0433(10) -0.0231(9) 0.0123(7) -0.0297(9)
C13 0.0416(10) 0.0404(10) 0.0405(9) -0.0104(8) 0.0061(8) -0.0267(8)
C14 0.0301(8) 0.0293(8) 0.0294(8) -0.0060(6) 0.0016(6) -0.0151(6)
O3 0.0304(6) 0.0311(6) 0.0224(5) -0.0063(4) 0.0021(4) -0.0173(5)
O4 0.0194(5) 0.0238(5) 0.0128(4) -0.0034(3) -0.0004(3) -0.0087(4)
C15 0.0200(6) 0.0285(7) 0.0193(6) -0.0045(5) -0.0035(5) -0.0069(5)
C16 0.0301(8) 0.0337(8) 0.0178(6) -0.0064(6) -0.0032(5) -0.0140(6)
C17 0.0527(11) 0.0372(9) 0.0295(8) -0.0135(7) -0.0051(8) -0.0139(8)
O5 0.0281(5) 0.0220(5) 0.0244(5) -0.0087(4) 0.0038(4) -0.0060(4)
C18 0.0468(10) 0.0226(7) 0.0326(8) -0.0066(6) 0.0051(7) -0.0103(7)
C19 0.0570(12) 0.0255(8) 0.0376(9) -0.0117(7) 0.0068(8) -0.0065(8)
C20 0.0536(13) 0.0490(12) 0.0588(14) -0.0191(11) 0.0061(11) -0.0011(10)
V2 0.02264(12) 0.01917(11) 0.01498(11) -0.00434(8) 0.00269(8) -0.00727(9)
O6 0.0280(5) 0.0289(5) 0.0153(4) -0.0002(4) -0.0029(4) -0.0121(4)
C21 0.0224(6) 0.0171(6) 0.0163(6) -0.0039(5) -0.0025(5) -0.0032(5)
O7 0.0219(5) 0.0318(6) 0.0216(5) -0.0053(4) -0.0053(4) -0.0050(4)
C22 0.0166(6) 0.0170(6) 0.0147(5) -0.0026(4) -0.0005(4) -0.0046(5)
N2 0.0175(5) 0.0170(5) 0.0158(5) -0.0020(4) -0.0015(4) -0.0046(4)
C23 0.0187(6) 0.0167(6) 0.0179(6) -0.0035(5) 0.0008(5) -0.0059(5)
C24 0.0228(7) 0.0243(7) 0.0194(6) -0.0051(5) -0.0008(5) -0.0057(5)
C25 0.0334(8) 0.0331(8) 0.0190(7) -0.0083(6) 0.0011(6) -0.0105(6)
C26 0.0326(8) 0.0302(8) 0.0279(7) -0.0135(6) 0.0100(6) -0.0098(6)
C27 0.0231(7) 0.0248(7) 0.0312(8) -0.0086(6) 0.0051(6) -0.0031(6)
C28 0.0194(6) 0.0214(6) 0.0237(7) -0.0053(5) -0.0006(5) -0.0039(5)
C29 0.0218(6) 0.0178(6) 0.0148(6) -0.0036(4) -0.0013(5) -0.0061(5)
C30 0.0224(7) 0.0224(7) 0.0271(7) -0.0070(5) 0.0008(5) -0.0072(5)
C31 0.0322(8) 0.0260(7) 0.0305(8) -0.0075(6) 0.0020(6) -0.0152(6)
C32 0.0411(9) 0.0197(7) 0.0253(7) -0.0058(5) 0.0022(6) -0.0106(6)
C33 0.0314(8) 0.0195(7) 0.0278(7) -0.0058(5) 0.0034(6) -0.0027(6)
C34 0.0227(7) 0.0204(6) 0.0228(7) -0.0043(5) 0.0022(5) -0.0050(5)
O8 0.0336(6) 0.0250(5) 0.0295(6) -0.0120(4) 0.0077(5) -0.0096(5)
O9 0.0175(4) 0.0171(4) 0.0197(4) -0.0017(3) 0.0002(4) -0.0026(4)
C35 0.0208(7) 0.0223(7) 0.0249(7) 0.0025(5) -0.0013(5) -0.0008(5)
C36 0.0245(8) 0.0382(9) 0.0403(10) 0.0001(7) 0.0074(7) 0.0019(7)
C37 0.0287(10) 0.0690(15) 0.0575(14) -0.0106(12) -0.0019(9) 0.0155(10)
O10 0.0359(6) 0.0342(6) 0.0144(5) -0.0045(4) 0.0043(4) -0.0170(5)
C38 0.0400(10) 0.0631(12) 0.0190(7) -0.0134(7) 0.0102(7) -0.0218(9)
C39 0.0543(11) 0.0374(9) 0.0260(8) -0.0124(7) -0.0003(7) -0.0113(8)
C40 0.0578(13) 0.0419(10) 0.0346(9) -0.0090(8) -0.0099(9) -0.0157(9)
N3 0.133(3) 0.116(2) 0.0687(18) -0.0296(17) -0.0045(18) -0.056(2)
C41 0.0699(16) 0.0602(14) 0.0580(15) -0.0289(12) 0.0140(12) -0.0296(13)
C42 0.0569(14) 0.0590(15) 0.0703(16) -0.0254(13) 0.0060(12) -0.0175(12)
N4 0.0377(9) 0.0789(14) 0.0371(9) -0.0075(9) -0.0032(7) -0.0047(9)
C43 0.0361(10) 0.0654(13) 0.0321(9) -0.0154(9) 0.0023(7) -0.0156(9)
C44 0.0364(12) 0.119(2) 0.0606(15) -0.0412(16) -0.0036(10) -0.0155(13)

loop_
_atom_type_symbol
_atom_type_description
_atom_type_scat_dispersion_real
_atom_type_scat_dispersion_imag
_atom_type_scat_source
C C 0.0033 0.0016 'International Tables Vol C Tables 4.2.6.8 and 6.1.1.4'
H H 0.0000 0.0000 'International Tables Vol C Tables 4.2.6.8 and 6.1.1.4'
N N 0.0061 0.0033 'International Tables Vol C Tables 4.2.6.8 and 6.1.1.4'
O O 0.0106 0.0060 'International Tables Vol C Tables 4.2.6.8 and 6.1.1.4'
V V 0.3005 0.5294 'International Tables Vol C Tables 4.2.6.8 and 6.1.1.4'

loop_
_geom_angle_atom_site_label_1
_geom_angle_atom_site_label_2
_geom_angle_atom_site_label_3
_geom_angle
_geom_angle_site_symmetry_1
_geom_angle_site_symmetry_3
_geom_angle_publ_flag
O3 V1 O5 101.09(6) . . ?
O3 V1 O4 101.17(5) . 2_656 ?
O5 V1 O4 103.10(5) . 2_656 ?
O3 V1 O1 100.18(5) . . ?
O5 V1 O1 90.01(5) . . ?
O4 V1 O1 152.18(4) 2_656 . ?
O3 V1 N1 92.17(5) . . ?
O5 V1 N1 161.80(5) . . ?
O4 V1 N1 86.29(4) 2_656 . ?
O1 V1 N1 75.27(4) . . ?
O3 V1 O4 170.15(5) . . ?
O5 V1 O4 87.89(4) . . ?
O4 V1 O4 72.54(4) 2_656 . ?
O1 V1 O4 83.73(4) . . ?
N1 V1 O4 80.01(4) . . ?
O3 V1 V1 141.45(4) . 2_656 ?
O5 V1 V1 95.71(4) . 2_656 ?
O4 V1 V1 40.83(3) 2_656 2_656 ?
O1 V1 V1 114.36(3) . 2_656 ?
N1 V1 V1 81.11(3) . 2_656 ?
O4 V1 V1 31.71(2) . 2_656 ?
C1 O1 V1 125.06(9) . . ?
O2 C1 O1 123.78(13) . . ?
O2 C1 C2 121.45(12) . . ?
O1 C1 C2 114.74(11) . . ?
N1 C2 C3 113.10(11) . . ?
N1 C2 C9 109.26(11) . . ?
C3 C2 C9 109.50(11) . . ?
N1 C2 C1 104.90(10) . . ?
C3 C2 C1 111.07(11) . . ?
C9 C2 C1 108.86(11) . . ?
C2 N1 V1 112.73(8) . . ?
C2 N1 H1A 109.9(12) . . ?
V1 N1 H1A 113.0(12) . . ?
C2 N1 H1B 110.8(12) . . ?
V1 N1 H1B 99.7(12) . . ?
H1A N1 H1B 110.4(16) . . ?
C4 C3 C8 118.05(15) . . ?
C4 C3 C2 122.53(13) . . ?
C8 C3 C2 119.39(14) . . ?
C3 C4 C5 120.95(18) . . ?
C3 C4 H4 119.5 . . ?
C5 C4 H4 119.5 . . ?
C6 C5 C4 120.6(2) . . ?
C6 C5 H5 119.7 . . ?
C4 C5 H5 119.7 . . ?
C7 C6 C5 119.06(17) . . ?
C7 C6 H6 120.5 . . ?
C5 C6 H6 120.5 . . ?
C6 C7 C8 120.90(18) . . ?
C6 C7 H7 119.5 . . ?
C8 C7 H7 119.5 . . ?
C7 C8 C3 120.41(18) . . ?
C7 C8 H8 119.8 . . ?
C3 C8 H8 119.8 . . ?
C14 C9 C10 118.66(14) . . ?
C14 C9 C2 122.56(13) . . ?
C10 C9 C2 118.75(13) . . ?
C11 C10 C9 120.93(16) . . ?
C11 C10 H10 119.5 . . ?
C9 C10 H10 119.5 . . ?
C12 C11 C10 120.04(17) . . ?
C12 C11 H11 120.0 . . ?
C10 C11 H11 120.0 . . ?
C13 C12 C11 119.58(16) . . ?
C13 C12 H12 120.2 . . ?
C11 C12 H12 120.2 . . ?
C12 C13 C14 120.35(17) . . ?
C12 C13 H13 119.8 . . ?
C14 C13 H13 119.8 . . ?
C9 C14 C13 120.42(16) . . ?
C9 C14 H14 119.8 . . ?
C13 C14 H14 119.8 . . ?
C15 O4 V1 126.59(8) . 2_656 ?
C15 O4 V1 124.09(8) . . ?
V1 O4 V1 107.46(4) 2_656 . ?
O4 C15 C16 112.49(12) . . ?
O4 C15 H15A 109.1 . . ?
C16 C15 H15A 109.1 . . ?
O4 C15 H15B 109.1 . . ?
C16 C15 H15B 109.1 . . ?
H15A C15 H15B 107.8 . . ?
C17 C16 C15 114.36(13) . . ?
C17 C16 H16A 108.7 . . ?
C15 C16 H16A 108.7 . . ?
C17 C16 H16B 108.7 . . ?
C15 C16 H16B 108.7 . . ?
H16A C16 H16B 107.6 . . ?
C16 C17 H17A 109.5 . . ?
C16 C17 H17B 109.5 . . ?
H17A C17 H17B 109.5 . . ?
C16 C17 H17C 109.5 . . ?
H17A C17 H17C 109.5 . . ?
H17B C17 H17C 109.5 . . ?
C18 O5 V1 123.95(10) . . ?
O5 C18 C19 112.17(14) . . ?
O5 C18 H18A 109.2 . . ?
C19 C18 H18A 109.2 . . ?
O5 C18 H18B 109.2 . . ?
C19 C18 H18B 109.2 . . ?
H18A C18 H18B 107.9 . . ?
C20 C19 C18 114.50(17) . . ?
C20 C19 H19A 108.6 . . ?
C18 C19 H19A 108.6 . . ?
C20 C19 H19B 108.6 . . ?
C18 C19 H19B 108.6 . . ?
H19A C19 H19B 107.6 . . ?
C19 C20 H20A 109.5 . . ?
C19 C20 H20B 109.5 . . ?
H20A C20 H20B 109.5 . . ?
C19 C20 H20C 109.5 . . ?
H20A C20 H20C 109.5 . . ?
H20B C20 H20C 109.5 . . ?
O8 V2 O10 101.96(6) . . ?
O8 V2 O9 99.18(5) . 2_665 ?
O10 V2 O9 100.13(5) . 2_665 ?
O8 V2 O6 102.04(5) . . ?
O10 V2 O6 93.89(5) . . ?
O9 V2 O6 151.49(4) 2_665 . ?
O8 V2 N2 95.16(5) . . ?
O10 V2 N2 161.46(5) . . ?
O9 V2 N2 83.93(4) 2_665 . ?
O6 V2 N2 75.43(4) . . ?
O8 V2 O9 170.48(5) . . ?
O10 V2 O9 83.77(4) . . ?
O9 V2 O9 72.14(4) 2_665 . ?
O6 V2 O9 84.99(4) . . ?
N2 V2 O9 80.27(4) . . ?
O8 V2 V2 139.08(5) . 2_665 ?
O10 V2 V2 91.43(4) . 2_665 ?
O9 V2 V2 40.04(3) 2_665 2_665 ?
O6 V2 V2 115.57(3) . 2_665 ?
N2 V2 V2 80.02(3) . 2_665 ?
O9 V2 V2 32.10(3) . 2_665 ?
C21 O6 V2 126.66(9) . . ?
O7 C21 O6 123.46(12) . . ?
O7 C21 C22 121.85(12) . . ?
O6 C21 C22 114.60(12) . . ?
N2 C22 C23 109.52(10) . . ?
N2 C22 C29 111.81(11) . . ?
C23 C22 C29 110.00(10) . . ?
N2 C22 C21 105.96(10) . . ?
C23 C22 C21 113.75(11) . . ?
C29 C22 C21 105.75(10) . . ?
C22 N2 V2 114.76(8) . . ?
C22 N2 H2A 111.5(11) . . ?
V2 N2 H2A 115.9(11) . . ?
C22 N2 H2B 109.0(12) . . ?
V2 N2 H2B 102.5(12) . . ?
H2A N2 H2B 101.7(16) . . ?
C28 C23 C24 118.94(13) . . ?
C28 C23 C22 123.98(12) . . ?
C24 C23 C22 117.09(12) . . ?
C25 C24 C23 120.53(14) . . ?
C25 C24 H24 119.7 . . ?
C23 C24 H24 119.7 . . ?
C26 C25 C24 120.11(14) . . ?
C26 C25 H25 119.9 . . ?
C24 C25 H25 119.9 . . ?
C27 C26 C25 119.55(14) . . ?
C27 C26 H26 120.2 . . ?
C25 C26 H26 120.2 . . ?
C26 C27 C28 120.83(14) . . ?
C26 C27 H27 119.6 . . ?
C28 C27 H27 119.6 . . ?
C23 C28 C27 120.04(14) . . ?
C23 C28 H28 120.0 . . ?
C27 C28 H28 120.0 . . ?
C34 C29 C30 118.78(13) . . ?
C34 C29 C22 123.61(12) . . ?
C30 C29 C22 117.60(12) . . ?
C31 C30 C29 120.71(14) . . ?
C31 C30 H30 119.6 . . ?
C29 C30 H30 119.6 . . ?
C32 C31 C30 120.12(14) . . ?
C32 C31 H31 119.9 . . ?
C30 C31 H31 119.9 . . ?
C33 C32 C31 119.63(14) . . ?
C33 C32 H32 120.2 . . ?
C31 C32 H32 120.2 . . ?
C32 C33 C34 120.48(14) . . ?
C32 C33 H33 119.8 . . ?
C34 C33 H33 119.8 . . ?
C29 C34 C33 120.27(14) . . ?
C29 C34 H34 119.9 . . ?
C33 C34 H34 119.9 . . ?
C35 O9 V2 125.43(9) . 2_665 ?
C35 O9 V2 124.75(9) . . ?
V2 O9 V2 107.86(4) 2_665 . ?
O9 C35 C36 111.59(12) . . ?
O9 C35 H35A 109.3 . . ?
C36 C35 H35A 109.3 . . ?
O9 C35 H35B 109.3 . . ?
C36 C35 H35B 109.3 . . ?
H35A C35 H35B 108.0 . . ?
C35 C36 C37 112.50(16) . . ?
C35 C36 H36A 109.1 . . ?
C37 C36 H36A 109.1 . . ?
C35 C36 H36B 109.1 . . ?
C37 C36 H36B 109.1 . . ?
H36A C36 H36B 107.8 . . ?
C36 C37 H37A 109.5 . . ?
C36 C37 H37B 109.5 . . ?
H37A C37 H37B 109.5 . . ?
C36 C37 H37C 109.5 . . ?
H37A C37 H37C 109.5 . . ?
H37B C37 H37C 109.5 . . ?
C38 O10 V2 128.86(12) . . ?
O10 C38 C39 111.69(15) . . ?
O10 C38 H38A 109.3 . . ?
C39 C38 H38A 109.3 . . ?
O10 C38 H38B 109.3 . . ?
C39 C38 H38B 109.3 . . ?
H38A C38 H38B 107.9 . . ?
C40 C39 C38 113.44(16) . . ?
C40 C39 H39A 108.9 . . ?
C38 C39 H39A 108.9 . . ?
C40 C39 H39B 108.9 . . ?
C38 C39 H39B 108.9 . . ?
H39A C39 H39B 107.7 . . ?
C39 C40 H40A 109.5 . . ?
C39 C40 H40B 109.5 . . ?
H40A C40 H40B 109.5 . . ?
C39 C40 H40C 109.5 . . ?
H40A C40 H40C 109.5 . . ?
H40B C40 H40C 109.5 . . ?
N3 C41 C42 178.6(3) . . ?
C41 C42 H42A 109.5 . . ?
C41 C42 H42B 109.5 . . ?
H42A C42 H42B 109.5 . . ?
C41 C42 H42C 109.5 . . ?
H42A C42 H42C 109.5 . . ?
H42B C42 H42C 109.5 . . ?
N4 C43 C44 177.0(3) . . ?
C43 C44 H44A 109.5 . . ?
C43 C44 H44B 109.5 . . ?
H44A C44 H44B 109.5 . . ?
C43 C44 H44C 109.5 . . ?
H44A C44 H44C 109.5 . . ?
H44B C44 H44C 109.5 . . ?

loop_
_geom_bond_atom_site_label_1
_geom_bond_atom_site_label_2
_geom_bond_distance
_geom_bond_site_symmetry_2
_geom_bond_publ_flag
V1 O3 1.5859(11) . ?
V1 O5 1.7926(11) . ?
V1 O4 1.8484(9) 2_656 ?
V1 O1 1.9559(10) . ?
V1 N1 2.1845(12) . ?
V1 O4 2.2993(10) . ?
V1 V1 3.3547(5) 2_656 ?
O1 C1 1.2997(16) . ?
C1 O2 1.2149(16) . ?
C1 C2 1.5555(18) . ?
C2 N1 1.4857(16) . ?
C2 C3 1.5314(19) . ?
C2 C9 1.5329(19) . ?
N1 H1A 0.875(19) . ?
N1 H1B 0.852(18) . ?
C3 C4 1.378(2) . ?
C3 C8 1.393(2) . ?
C4 C5 1.393(3) . ?
C4 H4 0.9500 . ?
C5 C6 1.371(3) . ?
C5 H5 0.9500 . ?
C6 C7 1.370(3) . ?
C6 H6 0.9500 . ?
C7 C8 1.390(3) . ?
C7 H7 0.9500 . ?
C8 H8 0.9500 . ?
C9 C14 1.387(2) . ?
C9 C10 1.390(2) . ?
C10 C11 1.387(2) . ?
C10 H10 0.9500 . ?
C11 C12 1.385(3) . ?
C11 H11 0.9500 . ?
C12 C13 1.378(3) . ?
C12 H12 0.9500 . ?
C13 C14 1.396(2) . ?
C13 H13 0.9500 . ?
C14 H14 0.9500 . ?
O4 C15 1.4448(16) . ?
C15 C16 1.518(2) . ?
C15 H15A 0.9900 . ?
C15 H15B 0.9900 . ?
C16 C17 1.517(2) . ?
C16 H16A 0.9900 . ?
C16 H16B 0.9900 . ?
C17 H17A 0.9800 . ?
C17 H17B 0.9800 . ?
C17 H17C 0.9800 . ?
O5 C18 1.4354(19) . ?
C18 C19 1.507(2) . ?
C18 H18A 0.9900 . ?
C18 H18B 0.9900 . ?
C19 C20 1.500(3) . ?
C19 H19A 0.9900 . ?
C19 H19B 0.9900 . ?
C20 H20A 0.9800 . ?
C20 H20B 0.9800 . ?
C20 H20C 0.9800 . ?
V2 O8 1.5870(11) . ?
V2 O10 1.7888(10) . ?
V2 O9 1.8665(10) 2_665 ?
V2 O6 1.9334(11) . ?
V2 N2 2.1843(11) . ?
V2 O9 2.2593(10) . ?
V2 V2 3.3428(5) 2_665 ?
O6 C21 1.3062(17) . ?
C21 O7 1.2106(17) . ?
C21 C22 1.5555(18) . ?
C22 N2 1.4840(17) . ?
C22 C23 1.5369(18) . ?
C22 C29 1.5382(18) . ?
N2 H2A 0.880(18) . ?
N2 H2B 0.848(19) . ?
C23 C28 1.3904(19) . ?
C23 C24 1.3995(19) . ?
C24 C25 1.392(2) . ?
C24 H24 0.9500 . ?
C25 C26 1.389(2) . ?
C25 H25 0.9500 . ?
C26 C27 1.378(2) . ?
C26 H26 0.9500 . ?
C27 C28 1.397(2) . ?
C27 H27 0.9500 . ?
C28 H28 0.9500 . ?
C29 C34 1.3914(19) . ?
C29 C30 1.3961(19) . ?
C30 C31 1.390(2) . ?
C30 H30 0.9500 . ?
C31 C32 1.385(2) . ?
C31 H31 0.9500 . ?
C32 C33 1.384(2) . ?
C32 H32 0.9500 . ?
C33 C34 1.394(2) . ?
C33 H33 0.9500 . ?
C34 H34 0.9500 . ?
O9 C35 1.4377(17) . ?
C35 C36 1.502(2) . ?
C35 H35A 0.9900 . ?
C35 H35B 0.9900 . ?
C36 C37 1.509(3) . ?
C36 H36A 0.9900 . ?
C36 H36B 0.9900 . ?
C37 H37A 0.9800 . ?
C37 H37B 0.9800 . ?
C37 H37C 0.9800 . ?
O10 C38 1.4301(19) . ?
C38 C39 1.510(3) . ?
C38 H38A 0.9900 . ?
C38 H38B 0.9900 . ?
C39 C40 1.507(3) . ?
C39 H39A 0.9900 . ?
C39 H39B 0.9900 . ?
C40 H40A 0.9800 . ?
C40 H40B 0.9800 . ?
C40 H40C 0.9800 . ?
N3 C41 1.134(4) . ?
C41 C42 1.446(4) . ?
C42 H42A 0.9800 . ?
C42 H42B 0.9800 . ?
C42 H42C 0.9800 . ?
N4 C43 1.131(3) . ?
C43 C44 1.458(3) . ?
C44 H44A 0.9800 . ?
C44 H44B 0.9800 . ?
C44 H44C 0.9800 . ?

loop_
_geom_hbond_atom_site_label_D
_geom_hbond_atom_site_label_H
_geom_hbond_atom_site_label_A
_geom_hbond_distance_DH
_geom_hbond_distance_HA
_geom_hbond_distance_DA
_geom_hbond_angle_DHA
_geom_hbond_site_symmetry_A
_geom_hbond_publ_flag
N1 H1A N4 0.875(19) 2.340(19) 3.202(2) 168.7(16) . yes
N1 H1B O5 0.852(18) 2.619(18) 3.2760(15) 134.8(15) 2_656 yes
C18 H18B O3 0.99 2.47 2.984(2) 112.1 . yes
N2 H2A O2 0.880(18) 2.061(19) 2.9324(15) 170.4(16) . yes
N2 H2B O10 0.848(19) 2.368(18) 3.0829(16) 142.4(15) 2_665 yes
C35 H35A O6 0.99 2.61 3.1200(19) 111.8 . yes
C35 H35B O2 0.99 2.61 3.3836(18) 135.4 2_665 yes
C44 H44B O3 0.98 2.41 3.248(3) 142.6 2_756 yes
C44 H44C N3 0.98 2.55 3.411(4) 146.6 1_645 yes

loop_
_geom_torsion_atom_site_label_1
_geom_torsion_atom_site_label_2
_geom_torsion_atom_site_label_3
_geom_torsion_atom_site_label_4
_geom_torsion
_geom_torsion_site_symmetry_1
_geom_torsion_site_symmetry_2
_geom_torsion_site_symmetry_3
_geom_torsion_site_symmetry_4
_geom_torsion_publ_flag
V1 O1 C1 O2 -179.05(10) . . . . ?
V1 O1 C1 C2 -0.79(16) . . . . ?
O2 C1 C2 N1 -161.85(12) . . . . ?
O1 C1 C2 N1 19.85(15) . . . . ?
O2 C1 C2 C3 -39.33(17) . . . . ?
O1 C1 C2 C3 142.36(12) . . . . ?
O2 C1 C2 C9 81.31(15) . . . . ?
O1 C1 C2 C9 -97.00(13) . . . . ?
C3 C2 N1 V1 -149.45(9) . . . . ?
C9 C2 N1 V1 88.32(11) . . . . ?
C1 C2 N1 V1 -28.25(12) . . . . ?
N1 C2 C3 C4 -2.9(2) . . . . ?
C9 C2 C3 C4 119.21(16) . . . . ?
C1 C2 C3 C4 -120.53(16) . . . . ?
N1 C2 C3 C8 178.74(14) . . . . ?
C9 C2 C3 C8 -59.17(18) . . . . ?
C1 C2 C3 C8 61.09(18) . . . . ?
C8 C3 C4 C5 -1.7(3) . . . . ?
C2 C3 C4 C5 179.91(18) . . . . ?
C3 C4 C5 C6 -0.2(3) . . . . ?
C4 C5 C6 C7 1.3(4) . . . . ?
C5 C6 C7 C8 -0.5(3) . . . . ?
C6 C7 C8 C3 -1.4(3) . . . . ?
C4 C3 C8 C7 2.4(3) . . . . ?
C2 C3 C8 C7 -179.11(17) . . . . ?
N1 C2 C9 C14 -118.25(14) . . . . ?
C3 C2 C9 C14 117.38(15) . . . . ?
C1 C2 C9 C14 -4.22(18) . . . . ?
N1 C2 C9 C10 63.83(16) . . . . ?
C3 C2 C9 C10 -60.54(16) . . . . ?
C1 C2 C9 C10 177.86(13) . . . . ?
C14 C9 C10 C11 1.4(2) . . . . ?
C2 C9 C10 C11 179.41(15) . . . . ?
C9 C10 C11 C12 -1.2(3) . . . . ?
C10 C11 C12 C13 -0.2(3) . . . . ?
C11 C12 C13 C14 1.3(3) . . . . ?
C10 C9 C14 C13 -0.3(2) . . . . ?
C2 C9 C14 C13 -178.18(14) . . . . ?
C12 C13 C14 C9 -1.1(3) . . . . ?
V1 O4 C15 C16 -100.12(12) 2_656 . . . ?
V1 O4 C15 C16 97.36(12) . . . . ?
O4 C15 C16 C17 66.79(17) . . . . ?
O3 V1 O5 C18 25.62(13) . . . . ?
O4 V1 O5 C18 130.00(12) 2_656 . . . ?
O1 V1 O5 C18 -74.75(12) . . . . ?
N1 V1 O5 C18 -110.36(17) . . . . ?
O4 V1 O5 C18 -158.47(12) . . . . ?
V1 V1 O5 C18 170.76(11) 2_656 . . . ?
V1 O5 C18 C19 -150.27(13) . . . . ?
O5 C18 C19 C20 -64.6(2) . . . . ?
V2 O6 C21 O7 -172.76(10) . . . . ?
V2 O6 C21 C22 3.90(17) . . . . ?
O7 C21 C22 N2 -174.39(12) . . . . ?
O6 C21 C22 N2 8.89(15) . . . . ?
O7 C21 C22 C23 -54.02(17) . . . . ?
O6 C21 C22 C23 129.26(12) . . . . ?
O7 C21 C22 C29 66.79(16) . . . . ?
O6 C21 C22 C29 -109.93(13) . . . . ?
C23 C22 N2 V2 -139.16(9) . . . . ?
C29 C22 N2 V2 98.65(10) . . . . ?
C21 C22 N2 V2 -16.09(12) . . . . ?
N2 C22 C23 C28 128.11(13) . . . . ?
C29 C22 C23 C28 -108.62(14) . . . . ?
C21 C22 C23 C28 9.78(18) . . . . ?
N2 C22 C23 C24 -51.75(15) . . . . ?
C29 C22 C23 C24 71.51(15) . . . . ?
C21 C22 C23 C24 -170.09(12) . . . . ?
C28 C23 C24 C25 -0.9(2) . . . . ?
C22 C23 C24 C25 178.96(13) . . . . ?
C23 C24 C25 C26 0.1(2) . . . . ?
C24 C25 C26 C27 0.7(2) . . . . ?
C25 C26 C27 C28 -0.6(2) . . . . ?
C24 C23 C28 C27 1.0(2) . . . . ?
C22 C23 C28 C27 -178.83(13) . . . . ?
C26 C27 C28 C23 -0.3(2) . . . . ?
N2 C22 C29 C34 -11.69(18) . . . . ?
C23 C22 C29 C34 -133.61(13) . . . . ?
C21 C22 C29 C34 103.17(14) . . . . ?
N2 C22 C29 C30 169.57(12) . . . . ?
C23 C22 C29 C30 47.65(16) . . . . ?
C21 C22 C29 C30 -75.57(14) . . . . ?
C34 C29 C30 C31 0.5(2) . . . . ?
C22 C29 C30 C31 179.32(13) . . . . ?
C29 C30 C31 C32 0.4(2) . . . . ?
C30 C31 C32 C33 -0.7(2) . . . . ?
C31 C32 C33 C34 0.1(2) . . . . ?
C30 C29 C34 C33 -1.1(2) . . . . ?
C22 C29 C34 C33 -179.85(13) . . . . ?
C32 C33 C34 C29 0.8(2) . . . . ?
V2 O9 C35 C36 -82.38(16) 2_665 . . . ?
V2 O9 C35 C36 115.54(14) . . . . ?
O9 C35 C36 C37 179.36(18) . . . . ?
O8 V2 O10 C38 -1.52(15) . . . . ?
O9 V2 O10 C38 100.22(13) 2_665 . . . ?
O6 V2 O10 C38 -104.71(14) . . . . ?
N2 V2 O10 C38 -158.54(15) . . . . ?
O9 V2 O10 C38 170.77(14) . . . . ?
V2 V2 O10 C38 139.55(13) 2_665 . . . ?
V2 O10 C38 C39 82.64(19) . . . . ?
O10 C38 C39 C40 55.4(2) . . . . ?
